data_1516777
loop_
_publ_author_name
'Wright, Nathan E.'
'ElSohly, Adel M.'
'Snyder, Scott A.'

_publ_section_title
;
 Syntheses of Cyclotriveratrylene Analogues and Their Long Elusive
 Triketone Congeners.
;
_journal_issue 14
_journal_name_full 'Organic letters'
_journal_page_first 3644
_journal_paper_doi 10.1021/ol501284s
_journal_volume 16
_journal_year 2014
_chemical_formula_sum 'C27 H30 O6'
_chemical_formula_weight 450.51
_chemical_name_systematic
; 
 ? 
;
_space_group_crystal_system trigonal
_space_group_IT_number 143
_space_group_name_Hall 'P 3'
_space_group_name_H-M_alt 'P 3'
_symmetry_space_group_name_Hall 'P 3'
_symmetry_space_group_name_H-M 'P 3'
_atom_sites_solution_hydrogens geom
_audit_creation_method SHELXL-2013
_cell_angle_alpha 90
_cell_angle_beta 90
_cell_angle_gamma 120
_cell_formula_units_Z 3
_cell_length_a 20.637(3)
_cell_length_b 20.637(3)
_cell_length_c 4.4453(7)
_cell_measurement_reflns_used 9968
_cell_measurement_temperature 130(2)
_cell_measurement_theta_max 30.41
_cell_measurement_theta_min 2.28
_cell_volume 1639.6(4)
_computing_cell_refinement 'Bruker SAINT'
_computing_data_collection 'Bruker APEX2'
_computing_data_reduction 'Bruker SAINT'
_computing_molecular_graphics 'Bruker SHELXTL'
_computing_publication_material 'Bruker SHELXTL'
_computing_structure_refinement 'SHELXL-2013 (Sheldrick, 2013)'
_computing_structure_solution 'SHELXS-97 (Sheldrick 2008)'
_diffrn_ambient_temperature 130(2)
_diffrn_measured_fraction_theta_full 1.000
_diffrn_measured_fraction_theta_max 1.000
_diffrn_measurement_device_type 'Bruker APEX-II CCD'
_diffrn_measurement_method '\f and \w scans'
_diffrn_radiation_type MoK\a
_diffrn_radiation_wavelength 0.71073
_diffrn_reflns_av_R_equivalents 0.0347
_diffrn_reflns_av_unetI/netI 0.0271
_diffrn_reflns_Laue_measured_fraction_full 1.000
_diffrn_reflns_Laue_measured_fraction_max 1.000
_diffrn_reflns_limit_h_max 25
_diffrn_reflns_limit_h_min -25
_diffrn_reflns_limit_k_max 25
_diffrn_reflns_limit_k_min -25
_diffrn_reflns_limit_l_max 5
_diffrn_reflns_limit_l_min -5
_diffrn_reflns_number 20149
_diffrn_reflns_point_group_measured_fraction_full 1.000
_diffrn_reflns_point_group_measured_fraction_max 1.000
_diffrn_reflns_theta_full 25.242
_diffrn_reflns_theta_max 26.370
_diffrn_reflns_theta_min 1.139
_exptl_absorpt_coefficient_mu 0.096
_exptl_absorpt_correction_T_max 0.7461
_exptl_absorpt_correction_T_min 0.6971
_exptl_absorpt_correction_type empirical
_exptl_absorpt_process_details sadabs
_exptl_crystal_colour colorless
_exptl_crystal_density_diffrn 1.369
_exptl_crystal_description needle
_exptl_crystal_F_000 720
_exptl_crystal_size_max 0.560
_exptl_crystal_size_mid 0.060
_exptl_crystal_size_min 0.060
_refine_diff_density_max 0.238
_refine_diff_density_min -0.200
_refine_diff_density_rms 0.033
_refine_ls_abs_structure_details
; 
 Refined as an inversion twin. 
;
_refine_ls_abs_structure_Flack 0.4(12)
_refine_ls_extinction_method none
_refine_ls_goodness_of_fit_ref 1.016
_refine_ls_hydrogen_treatment constr
_refine_ls_matrix_type full
_refine_ls_number_parameters 347
_refine_ls_number_reflns 4493
_refine_ls_number_restraints 1
_refine_ls_restrained_S_all 1.016
_refine_ls_R_factor_all 0.0467
_refine_ls_R_factor_gt 0.0379
_refine_ls_shift/su_max 0.000
_refine_ls_shift/su_mean 0.000
_refine_ls_structure_factor_coef Fsqd
_refine_ls_weighting_details 'w=1/[\s^2^(Fo^2^)+(0.0413P)^2^+0.4533P] where P=(Fo^2^+2Fc^2^)/3'
_refine_ls_weighting_scheme calc
_refine_ls_wR_factor_gt 0.0860
_refine_ls_wR_factor_ref 0.0915
_reflns_Friedel_coverage 1.000
_reflns_Friedel_fraction_full 1.000
_reflns_Friedel_fraction_max 1.000
_reflns_number_gt 3977
_reflns_number_total 4493
_reflns_threshold_expression 'I > 2\s(I)'
_cod_data_source_file ol501284s_si_001.cif
_cod_data_source_block s1
_cod_depositor_comments 'Adding full bibliography for 1516775--1516777.cif.'
_cod_original_cell_volume 1639.5(6)
_cod_database_code 1516777
_shelx_space_group_comment
; 
The symmetry employed for this shelxl refinement is uniquely defined 
by the following loop, which should always be used as a source of 
symmetry information in preference to the above space-group names. 
They are only intended as comments. 
;
_shelx_estimated_absorpt_t_min 0.948
_shelx_estimated_absorpt_t_max 0.994
_shelxl_version_number 2013-4

loop_
_space_group_symop_operation_xyz
'x, y, z'
'-y, x-y, z'
'-x+y, -x, z'

loop_
_atom_site_label
_atom_site_type_symbol
_atom_site_fract_x
_atom_site_fract_y
_atom_site_fract_z
_atom_site_U_iso_or_equiv
_atom_site_adp_type
_atom_site_occupancy
_atom_site_site_symmetry_order
_atom_site_calc_flag
_atom_site_refinement_flags_posn
_atom_site_refinement_flags_adp
_atom_site_refinement_flags_occupancy
_atom_site_disorder_assembly
_atom_site_disorder_group
C0 C -0.89297(16) -0.91789(15) -0.3692(6) 0.0264(6) Uani 1 1 d . . . . .
O1 O -0.74146(12) -0.77862(13) 0.1207(6) 0.0471(6) Uani 1 1 d . . . . .
O2 O -0.96359(12) -0.79040(12) -0.2340(5) 0.0354(5) Uani 1 1 d . . . . .
C1 C -0.82611(16) -0.88264(16) -0.2026(7) 0.0287(6) Uani 1 1 d . . . . .
H00B H -0.7945 -0.9038 -0.1973 0.034 Uiso 1 1 calc R U . . .
C2 C -0.80621(15) -0.81761(16) -0.0469(7) 0.0312(6) Uani 1 1 d . . . . .
C3 C -0.85132(15) -0.78553(16) -0.0516(7) 0.0308(6) Uani 1 1 d . . . . .
H008 H -0.8373 -0.7406 0.0558 0.037 Uiso 1 1 calc R U . . .
C4 C -0.91692(16) -0.82008(16) -0.2153(6) 0.0283(6) Uani 1 1 d . . . . .
C5 C -0.94017(16) -0.88733(16) -0.3735(6) 0.0273(6) Uani 1 1 d . . . . .
C6 C -0.70009(18) -0.8150(2) 0.1749(9) 0.0479(9) Uani 1 1 d . . . . .
H00G H -0.6787 -0.8200 -0.0146 0.072 Uiso 1 1 calc R U . . .
H00H H -0.7332 -0.8648 0.2594 0.072 Uiso 1 1 calc R U . . .
H00I H -0.6597 -0.7855 0.3175 0.072 Uiso 1 1 calc R U . . .
C7 C -0.9388(2) -0.7201(2) -0.0865(9) 0.0455(8) Uani 1 1 d . . . . .
H00D H -0.8911 -0.6823 -0.1736 0.068 Uiso 1 1 calc R U . . .
H00E H -0.9322 -0.7254 0.1287 0.068 Uiso 1 1 calc R U . . .
H00F H -0.9763 -0.7047 -0.1136 0.068 Uiso 1 1 calc R U . . .
C8 C -0.90880(17) -0.98696(17) -0.5493(6) 0.0302(7) Uani 1 1 d . . . . .
H00A H -0.9406 -0.9913 -0.7235 0.036 Uiso 1 1 calc R U . . .
H00C H -0.8609 -0.9798 -0.6291 0.036 Uiso 1 1 calc R U . . .
C10 C -0.3056(3) -0.5582(3) 0.0904(14) 0.024(3) Uani 0.452(4) 1 d G . P A 1
O11 O -0.2724(3) -0.3999(3) -0.3785(13) 0.0371(14) Uani 0.452(4) 1 d . . P A 1
O12 O -0.5018(4) -0.6258(4) -0.0632(11) 0.0296(12) Uani 0.452(4) 1 d . . P A 1
C11 C -0.2712(3) -0.4915(3) -0.0705(13) 0.0225(15) Uani 0.452(4) 1 d G . P A 1
H11 H -0.2183 -0.4606 -0.0657 0.027 Uiso 0.452(4) 1 calc R U P A 1
C12 C -0.3141(3) -0.4700(2) -0.2383(10) 0.0274(5) Uani 0.452(4) 1 d G . P A 1
C13 C -0.3915(3) -0.5152(3) -0.2453(11) 0.0241(19) Uani 0.452(4) 1 d G . P A 1
H13 H -0.4209 -0.5005 -0.3600 0.029 Uiso 0.452(4) 1 calc R U P A 1
C14 C -0.4260(3) -0.5818(3) -0.0844(12) 0.0216(17) Uani 0.452(4) 1 d G . P A 1
C15 C -0.3830(3) -0.6033(3) 0.0835(12) 0.0249(5) Uani 0.452(4) 1 d G . P A 1
C16 C -0.3135(4) -0.3764(4) -0.5558(18) 0.0426(7) Uani 0.452(4) 1 d . . P A 1
H16A H -0.3510 -0.3734 -0.4303 0.064 Uiso 0.452(4) 1 calc R U P A 1
H16B H -0.3386 -0.4124 -0.7188 0.064 Uiso 0.452(4) 1 calc R U P A 1
H16C H -0.2795 -0.3270 -0.6413 0.064 Uiso 0.452(4) 1 calc R U P A 1
C17 C -0.5456(4) -0.6140(5) -0.2809(17) 0.0332(16) Uani 0.452(4) 1 d . . P A 1
H17A H -0.5255 -0.6123 -0.4823 0.050 Uiso 0.452(4) 1 calc R U P A 1
H17B H -0.5440 -0.5666 -0.2392 0.050 Uiso 0.452(4) 1 calc R U P A 1
H17C H -0.5975 -0.6551 -0.2708 0.050 Uiso 0.452(4) 1 calc R U P A 1
C18 C -0.2550(7) -0.5765(7) 0.258(3) 0.0287(5) Uani 0.452(4) 1 d . . P A 1
H18A H -0.2831 -0.6083 0.4320 0.034 Uiso 0.452(4) 1 calc R U P A 1
H18B H -0.2135 -0.5293 0.3405 0.034 Uiso 0.452(4) 1 calc R U P A 1
C20 C -0.3273(6) -0.5677(4) 0.063(2) 0.0238(16) Uani 0.548(4) 1 d . . P A 2
O21 O -0.3455(2) -0.4297(2) -0.4157(8) 0.0329(10) Uani 0.548(4) 1 d . . P A 2
O22 O -0.5289(3) -0.6694(3) -0.0721(9) 0.0283(10) Uani 0.548(4) 1 d . . P A 2
C21 C -0.3064(3) -0.5005(3) -0.1044(13) 0.0207(12) Uani 0.548(4) 1 d . . P A 2
H21 H -0.2554 -0.4620 -0.1123 0.025 Uiso 0.548(4) 1 calc R U P A 2
C22 C -0.3601(5) -0.4918(4) -0.2540(17) 0.0274(5) Uani 0.548(4) 1 d . . P A 2
C23 C -0.4351(4) -0.5485(4) -0.2511(13) 0.0259(12) Uani 0.548(4) 1 d . . P A 2
H23 H -0.4712 -0.5423 -0.3599 0.031 Uiso 0.548(4) 1 calc R U P A 2
C24 C -0.4568(5) -0.6134(4) -0.0911(14) 0.0234(14) Uani 0.548(4) 1 d . . P A 2
C25 C -0.4017(3) -0.6239(3) 0.0684(13) 0.0249(5) Uani 0.548(4) 1 d . . P A 2
C26 C -0.2699(4) -0.3769(5) -0.4806(18) 0.0426(7) Uani 0.548(4) 1 d . . P A 2
H26A H -0.2446 -0.4030 -0.5573 0.064 Uiso 0.548(4) 1 calc R U P A 2
H26B H -0.2449 -0.3496 -0.2968 0.064 Uiso 0.548(4) 1 calc R U P A 2
H26C H -0.2680 -0.3416 -0.6327 0.064 Uiso 0.548(4) 1 calc R U P A 2
C27 C -0.5827(3) -0.6570(4) -0.2287(14) 0.0306(12) Uani 0.548(4) 1 d . . P A 2
H27A H -0.5717 -0.6521 -0.4446 0.046 Uiso 0.548(4) 1 calc R U P A 2
H27B H -0.5799 -0.6110 -0.1541 0.046 Uiso 0.548(4) 1 calc R U P A 2
H27C H -0.6330 -0.6994 -0.1941 0.046 Uiso 0.548(4) 1 calc R U P A 2
C28 C -0.2651(5) -0.5699(6) 0.247(2) 0.0287(5) Uani 0.548(4) 1 d . . P A 2
H28A H -0.2298 -0.5189 0.3204 0.034 Uiso 0.548(4) 1 calc R U P A 2
H28B H -0.2878 -0.6025 0.4244 0.034 Uiso 0.548(4) 1 calc R U P A 2
C30 C -0.70383(16) -0.44377(15) -1.1095(6) 0.0272(6) Uani 1 1 d . . . . .
C31 C -0.70815(16) -0.50392(16) -0.9443(6) 0.0285(6) Uani 1 1 d . . . . .
H00J H -0.6670 -0.5125 -0.9444 0.034 Uiso 1 1 calc R U . . .
O31 O -0.78134(11) -0.61064(11) -0.6152(5) 0.0349(5) Uani 1 1 d . . . . .
O32 O -0.88620(11) -0.46564(12) -0.9607(5) 0.0363(5) Uani 1 1 d . . . . .
C32 C -0.77167(16) -0.55054(15) -0.7821(6) 0.0274(5) Uani 1 1 d . . . . .
C33 C -0.83223(16) -0.53865(16) -0.7813(6) 0.0299(6) Uani 1 1 d . . . . .
H00M H -0.8760 -0.5705 -0.6692 0.036 Uiso 1 1 calc R U . . .
C34 C -0.82781(16) -0.47980(16) -0.9460(6) 0.0292(6) Uani 1 1 d . . . . .
C35 C -0.76361(16) -0.43045(15) -1.1104(6) 0.0249(5) Uani 1 1 d . . . . .
C36 C -0.95034(18) -0.5113(2) -0.7827(8) 0.0426(7) Uani 1 1 d . . . . .
H00Q H -0.9736 -0.5633 -0.8524 0.064 Uiso 1 1 calc R U . . .
H00R H -0.9863 -0.4937 -0.8011 0.064 Uiso 1 1 calc R U . . .
H00S H -0.9354 -0.5086 -0.5717 0.064 Uiso 1 1 calc R U . . .
C37 C -0.71803(17) -0.62005(18) -0.5772(7) 0.0362(7) Uani 1 1 d . . . . .
H00N H -0.7020 -0.6285 -0.7736 0.054 Uiso 1 1 calc R U . . .
H00O H -0.7314 -0.6632 -0.4464 0.054 Uiso 1 1 calc R U . . .
H00P H -0.6771 -0.5749 -0.4854 0.054 Uiso 1 1 calc R U . . .
C38 C -0.63241(16) -0.39637(16) -1.2888(6) 0.0287(5) Uani 1 1 d . . . . .
H00K H -0.6143 -0.4294 -1.3674 0.034 Uiso 1 1 calc R U . . .
H00L H -0.6445 -0.3746 -1.4637 0.034 Uiso 1 1 calc R U . . .

loop_
_atom_site_aniso_label
_atom_site_aniso_U_11
_atom_site_aniso_U_22
_atom_site_aniso_U_33
_atom_site_aniso_U_23
_atom_site_aniso_U_13
_atom_site_aniso_U_12
C0 0.0304(14) 0.0279(14) 0.0168(12) 0.0074(10) 0.0085(10) 0.0115(12)
O1 0.0220(11) 0.0361(12) 0.0794(18) -0.0168(12) -0.0066(11) 0.0117(10)
O2 0.0314(11) 0.0371(12) 0.0390(12) -0.0037(9) -0.0003(9) 0.0181(10)
C1 0.0262(14) 0.0275(14) 0.0293(14) 0.0077(11) 0.0095(11) 0.0111(12)
C2 0.0197(13) 0.0266(14) 0.0381(16) 0.0029(12) 0.0074(12) 0.0047(12)
C3 0.0247(15) 0.0249(14) 0.0371(16) 0.0013(12) 0.0075(12) 0.0079(12)
C4 0.0256(14) 0.0302(15) 0.0269(14) 0.0080(12) 0.0105(11) 0.0123(12)
C5 0.0299(14) 0.0307(15) 0.0167(12) 0.0069(10) 0.0063(11) 0.0117(12)
C6 0.0248(16) 0.045(2) 0.070(3) -0.0186(18) -0.0058(15) 0.0152(15)
C7 0.0433(19) 0.056(2) 0.049(2) -0.0140(17) -0.0035(15) 0.0334(18)
C8 0.0362(16) 0.0388(17) 0.0170(13) 0.0020(12) 0.0052(11) 0.0197(14)
C10 0.034(6) 0.014(4) 0.014(4) -0.008(3) 0.006(4) 0.005(4)
O11 0.031(3) 0.034(3) 0.045(3) 0.000(2) -0.007(2) 0.015(2)
O12 0.020(3) 0.033(4) 0.037(3) 0.008(3) 0.004(2) 0.014(3)
C11 0.024(4) 0.022(3) 0.021(3) -0.005(2) -0.008(3) 0.012(4)
C12 0.0335(14) 0.0213(12) 0.0249(11) -0.0057(9) -0.0032(11) 0.0118(11)
C13 0.040(6) 0.019(4) 0.024(3) -0.007(3) -0.015(4) 0.022(4)
C14 0.021(4) 0.028(4) 0.020(3) -0.002(4) -0.001(3) 0.016(4)
C15 0.0332(14) 0.0267(12) 0.0163(9) -0.0058(9) -0.0017(9) 0.0162(11)
C16 0.0331(14) 0.0465(17) 0.0458(17) -0.0021(13) -0.0033(13) 0.0181(14)
C17 0.021(4) 0.037(4) 0.041(4) -0.003(3) -0.005(3) 0.014(4)
C18 0.0336(14) 0.0280(12) 0.0204(10) -0.0042(8) 0.0016(10) 0.0124(10)
C20 0.034(5) 0.024(4) 0.015(3) -0.002(3) 0.000(3) 0.016(3)
O21 0.031(2) 0.0240(19) 0.043(2) 0.0139(16) 0.0058(17) 0.0129(16)
O22 0.021(2) 0.021(2) 0.038(2) 0.0061(19) 0.0014(17) 0.007(2)
C21 0.019(3) 0.022(3) 0.020(3) -0.005(2) -0.005(2) 0.010(3)
C22 0.0335(14) 0.0213(12) 0.0249(11) -0.0057(9) -0.0032(11) 0.0118(11)
C23 0.025(3) 0.028(3) 0.026(3) -0.007(3) -0.003(3) 0.015(3)
C24 0.024(5) 0.022(4) 0.021(3) -0.002(3) 0.004(3) 0.009(4)
C25 0.0332(14) 0.0267(12) 0.0163(9) -0.0058(9) -0.0017(9) 0.0162(11)
C26 0.0331(14) 0.0465(17) 0.0458(17) -0.0021(13) -0.0033(13) 0.0181(14)
C27 0.018(3) 0.028(3) 0.043(3) 0.006(3) -0.003(2) 0.009(3)
C28 0.0336(14) 0.0280(12) 0.0204(10) -0.0042(8) 0.0016(10) 0.0124(10)
C30 0.0335(15) 0.0275(14) 0.0178(12) -0.0080(10) -0.0028(11) 0.0130(12)
C31 0.0305(15) 0.0293(15) 0.0245(13) -0.0098(11) -0.0046(11) 0.0141(12)
O31 0.0349(11) 0.0293(11) 0.0384(12) 0.0023(9) 0.0001(9) 0.0144(9)
O32 0.0330(11) 0.0433(12) 0.0360(11) -0.0015(9) -0.0009(9) 0.0215(10)
C32 0.0335(14) 0.0213(12) 0.0249(11) -0.0057(9) -0.0032(11) 0.0118(11)
C33 0.0305(15) 0.0281(14) 0.0254(14) -0.0058(11) -0.0011(11) 0.0104(12)
C34 0.0323(15) 0.0332(15) 0.0234(13) -0.0100(12) -0.0064(11) 0.0173(13)
C35 0.0332(14) 0.0267(12) 0.0163(9) -0.0058(9) -0.0017(9) 0.0162(11)
C36 0.0331(14) 0.0465(17) 0.0458(17) -0.0021(13) -0.0033(13) 0.0181(14)
C37 0.0372(17) 0.0319(15) 0.0400(17) -0.0008(13) -0.0019(13) 0.0176(13)
C38 0.0336(14) 0.0280(12) 0.0204(10) -0.0042(8) 0.0016(10) 0.0124(10)

loop_
_atom_type_symbol
_atom_type_description
_atom_type_scat_dispersion_real
_atom_type_scat_dispersion_imag
_atom_type_scat_source
C C 0.0033 0.0016 'International Tables Vol C Tables 4.2.6.8 and 6.1.1.4'
H H 0.0000 0.0000 'International Tables Vol C Tables 4.2.6.8 and 6.1.1.4'
O O 0.0106 0.0060 'International Tables Vol C Tables 4.2.6.8 and 6.1.1.4'

loop_
_geom_angle_atom_site_label_1
_geom_angle_atom_site_label_2
_geom_angle_atom_site_label_3
_geom_angle
_geom_angle_site_symmetry_1
_geom_angle_site_symmetry_3
C5 C0 C1 119.8(3) . .
C5 C0 C8 122.9(3) . .
C1 C0 C8 117.2(3) . .
C2 O1 C6 116.6(2) . .
C4 O2 C7 116.6(2) . .
C2 C1 C0 120.4(3) . .
C1 C2 O1 124.6(3) . .
C1 C2 C3 120.9(3) . .
O1 C2 C3 114.5(3) . .
C4 C3 C2 118.7(3) . .
O2 C4 C3 121.7(3) . .
O2 C4 C5 116.0(3) . .
C3 C4 C5 122.3(3) . .
C0 C5 C4 117.8(3) . .
C0 C5 C8 123.0(3) . 2_345
C4 C5 C8 119.2(3) . 2_345
C5 C8 C0 114.7(2) 3_435 .
C11 C10 C15 120.0 . .
C11 C10 C18 115.8(6) . .
C15 C10 C18 124.1(6) . .
C12 O11 C16 115.9(6) . .
C14 O12 C17 117.0(6) . .
C10 C11 C12 120.0 . .
C13 C12 C11 120.0 . .
C13 C12 O11 126.0(4) . .
C11 C12 O11 114.0(4) . .
C12 C13 C14 120.0 . .
O12 C14 C13 122.8(4) . .
O12 C14 C15 117.0(4) . .
C13 C14 C15 120.0 . .
C14 C15 C10 120.0 . .
C14 C15 C18 118.5(6) . 2_445
C10 C15 C18 121.5(6) . 2_445
C10 C18 C15 117.3(11) . 3_545
C25 C20 C21 119.3(8) . .
C25 C20 C28 123.9(7) . .
C21 C20 C28 116.7(8) . .
C22 O21 C26 118.1(6) . .
C24 O22 C27 115.7(5) . .
C22 C21 C20 120.1(7) . .
O21 C22 C21 124.2(6) . .
O21 C22 C23 115.0(7) . .
C21 C22 C23 120.8(7) . .
C24 C23 C22 120.3(7) . .
O22 C24 C23 123.1(6) . .
O22 C24 C25 116.9(5) . .
C23 C24 C25 120.0(6) . .
C20 C25 C24 119.4(6) . .
C20 C25 C28 123.6(7) . 2_445
C24 C25 C28 116.9(6) . 2_445
C25 C28 C20 113.1(8) 3_545 .
C35 C30 C31 120.3(3) . .
C35 C30 C38 122.7(3) . .
C31 C30 C38 117.0(3) . .
C32 C31 C30 120.5(3) . .
C32 O31 C37 117.3(2) . .
C34 O32 C36 117.2(2) . .
O31 C32 C31 124.8(3) . .
O31 C32 C33 114.9(2) . .
C31 C32 C33 120.2(3) . .
C34 C33 C32 119.0(3) . .
O32 C34 C33 122.1(3) . .
O32 C34 C35 115.4(2) . .
C33 C34 C35 122.4(3) . .
C30 C35 C34 117.6(3) . .
C30 C35 C38 123.5(3) . 3_445
C34 C35 C38 118.9(2) . 3_445
C35 C38 C30 114.4(2) 2_455 .

loop_
_geom_bond_atom_site_label_1
_geom_bond_atom_site_label_2
_geom_bond_distance
_geom_bond_site_symmetry_2
C0 C5 1.400(4) .
C0 C1 1.406(4) .
C0 C8 1.521(4) .
O1 C2 1.383(4) .
O1 C6 1.412(4) .
O2 C4 1.378(3) .
O2 C7 1.433(4) .
C1 C2 1.377(4) .
C2 C3 1.386(4) .
C3 C4 1.380(4) .
C4 C5 1.409(4) .
C5 C8 1.519(4) 2_345
C8 C5 1.519(4) 3_435
C10 C11 1.3900 .
C10 C15 1.3900 .
C10 C18 1.479(10) .
O11 C12 1.405(8) .
O11 C16 1.411(10) .
O12 C14 1.365(7) .
O12 C17 1.425(9) .
C11 C12 1.3900 .
C12 C13 1.3900 .
C13 C14 1.3900 .
C14 C15 1.3900 .
C15 C18 1.553(10) 2_445
C18 C15 1.553(15) 3_545
C20 C25 1.386(12) .
C20 C21 1.438(9) .
C20 C28 1.540(12) .
O21 C22 1.365(8) .
O21 C26 1.415(9) .
O22 C24 1.355(8) .
O22 C27 1.437(7) .
C21 C22 1.379(10) .
C22 C23 1.398(8) .
C23 C24 1.379(9) .
C24 C25 1.447(9) .
C25 C28 1.508(10) 2_445
C28 C25 1.508(10) 3_545
C30 C35 1.392(4) .
C30 C31 1.406(4) .
C30 C38 1.524(4) .
C31 C32 1.379(4) .
O31 C32 1.372(3) .
O31 C37 1.424(4) .
O32 C34 1.376(4) .
O32 C36 1.421(4) .
C32 C33 1.389(4) .
C33 C34 1.381(4) .
C34 C35 1.406(4) .
C35 C38 1.524(4) 3_445
C38 C35 1.524(4) 2_455
